data_7108783
loop_
_publ_author_name
'Hexin Xie'
'Aiguo Song'
'Xinshuai Zhang'
'Xiaobei Chen'
'Hao Li'
'Chunquan Sheng'
'Wei Wang'

_publ_section_title
;
 Quinine-thiourea catalyzed enantioselective hydrophosphonylation of
 trifluoromethyl 2(1H)-quinazolinones
;
_journal_name_full Chem.Commun.
_journal_page_first 928
_journal_paper_doi 10.1039/c2cc38097h
_journal_volume 49
_journal_year 2012
_chemical_absolute_configuration ad
_chemical_formula_moiety 'C19 H19 Cl F3 N2 O5 P'
_chemical_formula_sum 'C19 H19 Cl F3 N2 O5 P'
_chemical_formula_weight 478.78
_chemical_name_systematic
;
?
;
_space_group_IT_number 19
_symmetry_cell_setting orthorhombic
_symmetry_space_group_name_Hall 'P 2ac 2ab'
_symmetry_space_group_name_H-M 'P 21 21 21'
_atom_sites_solution_hydrogens geom
_atom_sites_solution_primary direct
_atom_sites_solution_secondary difmap
_audit_creation_method SHELXL-97
_cell_angle_alpha 90.00
_cell_angle_beta 90.00
_cell_angle_gamma 90.00
_cell_formula_units_Z 4
_cell_length_a 9.6899(10)
_cell_length_b 10.8171(12)
_cell_length_c 19.580(2)
_cell_measurement_reflns_used 9208
_cell_measurement_temperature 228(2)
_cell_measurement_theta_max 32.76
_cell_measurement_theta_min 2.35
_cell_volume 2052.3(4)
_computing_cell_refinement 'Bruker SMART'
_computing_data_collection 'Bruker SMART'
_computing_data_reduction 'Bruker SAINT'
_computing_molecular_graphics 'Bruker SHELXTL'
_computing_publication_material 'Bruker SHELXTL'
_computing_structure_refinement 'SHELXL-97 (Sheldrick, 1997)'
_computing_structure_solution 'SHELXS-97 (Sheldrick, 1990)'
_diffrn_ambient_temperature 228(2)
_diffrn_measured_fraction_theta_full 0.995
_diffrn_measured_fraction_theta_max 0.995
_diffrn_measurement_device_type 'CCD area detector'
_diffrn_measurement_method 'phi and omega scans'
_diffrn_radiation_monochromator graphite
_diffrn_radiation_source 'fine-focus sealed tube'
_diffrn_radiation_type MoK\a
_diffrn_radiation_wavelength 0.71073
_diffrn_reflns_av_R_equivalents 0.0230
_diffrn_reflns_av_sigmaI/netI 0.0145
_diffrn_reflns_limit_h_max 14
_diffrn_reflns_limit_h_min -14
_diffrn_reflns_limit_k_max 16
_diffrn_reflns_limit_k_min -16
_diffrn_reflns_limit_l_max 29
_diffrn_reflns_limit_l_min -29
_diffrn_reflns_number 61965
_diffrn_reflns_theta_full 32.88
_diffrn_reflns_theta_max 32.88
_diffrn_reflns_theta_min 2.82
_exptl_absorpt_coefficient_mu 0.326
_exptl_absorpt_correction_T_max 0.8830
_exptl_absorpt_correction_T_min 0.8333
_exptl_absorpt_correction_type multi-scan
_exptl_absorpt_process_details Bruker,SADABS
_exptl_crystal_colour colourless
_exptl_crystal_density_diffrn 1.550
_exptl_crystal_density_method 'not measured'
_exptl_crystal_description prism
_exptl_crystal_F_000 984
_exptl_crystal_size_max 0.58
_exptl_crystal_size_mid 0.41
_exptl_crystal_size_min 0.39
_refine_diff_density_max 0.289
_refine_diff_density_min -0.186
_refine_diff_density_rms 0.040
_refine_ls_abs_structure_details 'Flack H D (1983), Acta Cryst. A39, 876-881'
_refine_ls_abs_structure_Flack 0.00(4)
_refine_ls_extinction_method none
_refine_ls_goodness_of_fit_ref 1.057
_refine_ls_hydrogen_treatment mixed
_refine_ls_matrix_type full
_refine_ls_number_parameters 287
_refine_ls_number_reflns 7620
_refine_ls_number_restraints 0
_refine_ls_restrained_S_all 1.057
_refine_ls_R_factor_all 0.0315
_refine_ls_R_factor_gt 0.0275
_refine_ls_shift/su_max 0.000
_refine_ls_shift/su_mean 0.000
_refine_ls_structure_factor_coef Fsqd
_refine_ls_weighting_details 'calc w=1/[\s^2^(Fo^2^)+(0.0451P)^2^+0.1939P] where P=(Fo^2^+2Fc^2^)/3'
_refine_ls_weighting_scheme calc
_refine_ls_wR_factor_gt 0.0746
_refine_ls_wR_factor_ref 0.0774
_reflns_number_gt 7058
_reflns_number_total 7620
_reflns_threshold_expression >2sigma(I)
_cod_data_source_file c2cc38097h.txt
_cod_data_source_block ww87
_cod_original_sg_symbol_H-M P2(1)2(1)2(1)
_cod_database_code 7108783

loop_
_symmetry_equiv_pos_as_xyz
'x, y, z'
'-x+1/2, -y, z+1/2'
'-x, y+1/2, -z+1/2'
'x+1/2, -y+1/2, -z'

loop_
_atom_site_label
_atom_site_type_symbol
_atom_site_fract_x
_atom_site_fract_y
_atom_site_fract_z
_atom_site_U_iso_or_equiv
_atom_site_adp_type
_atom_site_occupancy
_atom_site_symmetry_multiplicity
_atom_site_calc_flag
_atom_site_refinement_flags
Cl1 Cl 0.82451(4) 0.02656(4) 0.221020(19) 0.04913(9) Uani 1 1 d .
P1 P 0.49677(2) -0.27074(2) 0.067800(14) 0.02417(5) Uani 1 1 d .
O1 O 0.18010(9) 0.02979(9) -0.02949(5) 0.03612(18) Uani 1 1 d .
O2 O 0.62016(8) -0.22993(8) 0.03057(5) 0.03452(17) Uani 1 1 d .
O3 O 0.39592(8) -0.35567(7) 0.02706(4) 0.02882(15) Uani 1 1 d .
O4 O 0.52282(11) -0.33589(8) 0.13728(5) 0.0419(2) Uani 1 1 d .
O5 O -0.10045(12) 0.47221(11) 0.18492(6) 0.0491(2) Uani 1 1 d .
F1 F 0.20106(8) -0.06465(8) 0.15827(4) 0.04211(18) Uani 1 1 d .
F2 F 0.21340(8) -0.25986(8) 0.13876(4) 0.04176(18) Uani 1 1 d .
F3 F 0.35220(9) -0.17444(8) 0.21062(4) 0.04354(19) Uani 1 1 d .
N1 N 0.31183(9) -0.10246(8) 0.03115(5) 0.02417(15) Uani 1 1 d .
H1N H 0.264(2) -0.1627(17) 0.0137(9) 0.047(5) Uiso 1 1 d .
N2 N 0.34147(10) 0.11178(8) 0.04221(5) 0.02616(16) Uani 1 1 d .
C1 C 0.68001(11) 0.05506(11) 0.17118(5) 0.0300(2) Uani 1 1 d .
C2 C 0.59724(10) -0.04354(10) 0.15303(5) 0.02634(18) Uani 1 1 d .
H2 H 0.6181 -0.1233 0.1690 0.032 Uiso 1 1 calc R
C3 C 0.48290(9) -0.02515(9) 0.11105(5) 0.02163(15) Uani 1 1 d .
C4 C 0.39101(9) -0.13296(9) 0.09160(5) 0.02125(16) Uani 1 1 d .
C5 C 0.27204(10) 0.01421(10) 0.01284(5) 0.02499(17) Uani 1 1 d .
C6 C 0.45187(10) 0.09385(9) 0.08727(5) 0.02303(16) Uani 1 1 d .
C7 C 0.53487(13) 0.19261(10) 0.10850(6) 0.0305(2) Uani 1 1 d .
H7 H 0.5129 0.2733 0.0944 0.037 Uiso 1 1 calc R
C8 C 0.64886(12) 0.17337(11) 0.14991(6) 0.0325(2) Uani 1 1 d .
H8 H 0.7044 0.2403 0.1634 0.039 Uiso 1 1 calc R
C9 C 0.28960(11) -0.15921(10) 0.15078(6) 0.0287(2) Uani 1 1 d .
C10 C 0.41794(13) -0.38758(13) -0.04405(6) 0.0362(2) Uani 1 1 d .
H10A H 0.4778 -0.3266 -0.0651 0.054 Uiso 1 1 calc R
H10B H 0.3300 -0.3890 -0.0677 0.054 Uiso 1 1 calc R
H10C H 0.4608 -0.4685 -0.0469 0.054 Uiso 1 1 calc R
C11 C 0.49194(18) -0.46163(12) 0.15586(7) 0.0465(3) Uani 1 1 d .
H11A H 0.3964 -0.4797 0.1450 0.070 Uiso 1 1 calc R
H11B H 0.5069 -0.4727 0.2045 0.070 Uiso 1 1 calc R
H11C H 0.5517 -0.5172 0.1306 0.070 Uiso 1 1 calc R
C12 C 0.30195(12) 0.23567(11) 0.01877(6) 0.0299(2) Uani 1 1 d .
H12A H 0.2634 0.2292 -0.0274 0.036 Uiso 1 1 calc R
H12B H 0.3849 0.2873 0.0161 0.036 Uiso 1 1 calc R
C13 C 0.19735(11) 0.29896(9) 0.06459(6) 0.02695(18) Uani 1 1 d .
C14 C 0.13143(15) 0.23960(12) 0.11845(7) 0.0397(3) Uani 1 1 d .
H14 H 0.1546 0.1573 0.1288 0.048 Uiso 1 1 calc R
C15 C 0.03219(16) 0.29949(13) 0.15708(7) 0.0435(3) Uani 1 1 d .
H15 H -0.0116 0.2576 0.1931 0.052 Uiso 1 1 calc R
C16 C -0.00294(13) 0.42112(11) 0.14282(6) 0.0342(2) Uani 1 1 d .
C17 C 0.06055(12) 0.48210(11) 0.08916(6) 0.0322(2) Uani 1 1 d .
H17 H 0.0368 0.5642 0.0788 0.039 Uiso 1 1 calc R
C18 C 0.15978(12) 0.42053(10) 0.05084(6) 0.0290(2) Uani 1 1 d .
H18 H 0.2028 0.4623 0.0145 0.035 Uiso 1 1 calc R
C19 C -0.13422(17) 0.59856(16) 0.17470(9) 0.0516(4) Uani 1 1 d .
H19A H -0.0523 0.6489 0.1811 0.077 Uiso 1 1 calc R
H19B H -0.2043 0.6232 0.2074 0.077 Uiso 1 1 calc R
H19C H -0.1691 0.6099 0.1287 0.077 Uiso 1 1 calc R

loop_
_atom_site_aniso_label
_atom_site_aniso_U_11
_atom_site_aniso_U_22
_atom_site_aniso_U_33
_atom_site_aniso_U_23
_atom_site_aniso_U_13
_atom_site_aniso_U_12
Cl1 0.04200(15) 0.05319(19) 0.05221(19) -0.00010(15) -0.02559(14) -0.00762(14)
P1 0.02031(9) 0.02072(10) 0.03148(12) -0.00229(9) -0.00095(9) 0.00039(8)
O1 0.0339(4) 0.0367(4) 0.0377(4) 0.0026(3) -0.0126(3) 0.0029(3)
O2 0.0225(3) 0.0303(4) 0.0508(5) -0.0105(4) 0.0081(3) -0.0021(3)
O3 0.0265(3) 0.0278(3) 0.0322(4) -0.0062(3) 0.0019(3) -0.0053(3)
O4 0.0584(6) 0.0253(4) 0.0419(5) 0.0031(3) -0.0179(4) 0.0049(4)
O5 0.0490(5) 0.0525(6) 0.0458(5) -0.0019(5) 0.0105(4) 0.0155(5)
F1 0.0393(4) 0.0410(4) 0.0461(4) 0.0018(3) 0.0190(3) 0.0105(3)
F2 0.0368(4) 0.0386(4) 0.0499(4) 0.0036(3) 0.0094(3) -0.0139(3)
F3 0.0473(4) 0.0574(5) 0.0259(3) 0.0098(3) 0.0025(3) -0.0031(4)
N1 0.0227(3) 0.0242(4) 0.0255(4) -0.0017(3) -0.0045(3) -0.0007(3)
N2 0.0281(4) 0.0225(4) 0.0278(4) 0.0015(3) -0.0034(3) 0.0020(3)
C1 0.0284(4) 0.0361(5) 0.0254(4) -0.0040(4) -0.0046(4) -0.0037(4)
C2 0.0258(4) 0.0279(4) 0.0253(4) -0.0007(4) -0.0044(3) -0.0004(3)
C3 0.0219(4) 0.0218(4) 0.0212(4) -0.0006(3) -0.0002(3) -0.0011(3)
C4 0.0196(3) 0.0214(4) 0.0228(4) 0.0005(3) 0.0003(3) -0.0005(3)
C5 0.0240(4) 0.0263(4) 0.0247(4) -0.0003(3) -0.0003(3) 0.0011(3)
C6 0.0245(4) 0.0223(4) 0.0223(4) -0.0013(3) 0.0001(3) 0.0001(3)
C7 0.0370(5) 0.0223(4) 0.0322(5) -0.0028(4) -0.0022(4) -0.0032(4)
C8 0.0346(5) 0.0309(5) 0.0319(5) -0.0079(4) -0.0026(4) -0.0085(4)
C9 0.0276(4) 0.0288(5) 0.0296(5) 0.0029(4) 0.0051(4) -0.0010(4)
C10 0.0308(5) 0.0443(6) 0.0334(5) -0.0107(5) 0.0000(4) 0.0006(4)
C11 0.0623(8) 0.0348(6) 0.0425(7) 0.0109(5) 0.0108(6) -0.0004(6)
C12 0.0335(5) 0.0246(4) 0.0317(5) 0.0059(4) 0.0001(4) 0.0043(4)
C13 0.0277(4) 0.0234(4) 0.0298(4) 0.0025(4) -0.0036(4) 0.0009(3)
C14 0.0502(7) 0.0278(5) 0.0410(6) 0.0101(5) 0.0088(5) 0.0062(5)
C15 0.0511(7) 0.0376(6) 0.0418(6) 0.0086(5) 0.0133(6) 0.0044(5)
C16 0.0321(5) 0.0362(5) 0.0343(5) -0.0025(4) -0.0018(4) 0.0053(5)
C17 0.0340(5) 0.0254(5) 0.0372(5) 0.0007(4) -0.0056(4) 0.0040(4)
C18 0.0307(5) 0.0228(4) 0.0336(5) 0.0045(4) -0.0027(4) -0.0004(4)
C19 0.0455(7) 0.0548(8) 0.0544(8) -0.0127(7) -0.0043(6) 0.0196(6)

loop_
_atom_type_symbol
_atom_type_description
_atom_type_scat_dispersion_real
_atom_type_scat_dispersion_imag
_atom_type_scat_source
C C 0.0033 0.0016 'International Tables Vol C Tables 4.2.6.8 and 6.1.1.4'
H H 0.0000 0.0000 'International Tables Vol C Tables 4.2.6.8 and 6.1.1.4'
N N 0.0061 0.0033 'International Tables Vol C Tables 4.2.6.8 and 6.1.1.4'
O O 0.0106 0.0060 'International Tables Vol C Tables 4.2.6.8 and 6.1.1.4'
F F 0.0171 0.0103 'International Tables Vol C Tables 4.2.6.8 and 6.1.1.4'
P P 0.1023 0.0942 'International Tables Vol C Tables 4.2.6.8 and 6.1.1.4'
Cl Cl 0.1484 0.1585 'International Tables Vol C Tables 4.2.6.8 and 6.1.1.4'

loop_
_geom_angle_atom_site_label_1
_geom_angle_atom_site_label_2
_geom_angle_atom_site_label_3
_geom_angle
O2 P1 O4 116.05(6)
O2 P1 O3 115.67(5)
O4 P1 O3 106.40(5)
O2 P1 C4 109.31(5)
O4 P1 C4 103.46(5)
O3 P1 C4 104.69(4)
C10 O3 P1 122.59(8)
C11 O4 P1 128.06(9)
C16 O5 C19 117.55(12)
C5 N1 C4 125.01(9)
C5 N1 H1N 116.1(13)
C4 N1 H1N 115.6(12)
C5 N2 C6 122.01(8)
C5 N2 C12 116.21(9)
C6 N2 C12 121.54(9)
C8 C1 C2 120.78(10)
C8 C1 Cl1 120.76(9)
C2 C1 Cl1 118.45(9)
C1 C2 C3 120.21(10)
C1 C2 H2 119.9
C3 C2 H2 119.9
C2 C3 C6 119.83(9)
C2 C3 C4 120.35(8)
C6 C3 C4 119.81(8)
N1 C4 C3 109.95(8)
N1 C4 C9 108.52(8)
C3 C4 C9 109.05(8)
N1 C4 P1 105.58(6)
C3 C4 P1 110.75(6)
C9 C4 P1 112.91(7)
O1 C5 N1 120.53(10)
O1 C5 N2 122.06(10)
N1 C5 N2 117.39(9)
N2 C6 C7 121.34(9)
N2 C6 C3 120.03(8)
C7 C6 C3 118.62(9)
C8 C7 C6 121.12(10)
C8 C7 H7 119.4
C6 C7 H7 119.4
C1 C8 C7 119.37(10)
C1 C8 H8 120.3
C7 C8 H8 120.3
F3 C9 F2 107.84(9)
F3 C9 F1 106.83(10)
F2 C9 F1 106.67(9)
F3 C9 C4 113.16(9)
F2 C9 C4 111.65(9)
F1 C9 C4 110.37(9)
O3 C10 H10A 109.5
O3 C10 H10B 109.5
H10A C10 H10B 109.5
O3 C10 H10C 109.5
H10A C10 H10C 109.5
H10B C10 H10C 109.5
O4 C11 H11A 109.5
O4 C11 H11B 109.5
H11A C11 H11B 109.5
O4 C11 H11C 109.5
H11A C11 H11C 109.5
H11B C11 H11C 109.5
N2 C12 C13 113.67(9)
N2 C12 H12A 108.8
C13 C12 H12A 108.8
N2 C12 H12B 108.8
C13 C12 H12B 108.8
H12A C12 H12B 107.7
C14 C13 C18 117.60(10)
C14 C13 C12 123.18(10)
C18 C13 C12 119.16(10)
C15 C14 C13 121.16(11)
C15 C14 H14 119.4
C13 C14 H14 119.4
C14 C15 C16 120.29(12)
C14 C15 H15 119.9
C16 C15 H15 119.9
O5 C16 C17 124.80(11)
O5 C16 C15 115.51(12)
C17 C16 C15 119.69(11)
C16 C17 C18 119.27(10)
C16 C17 H17 120.4
C18 C17 H17 120.4
C17 C18 C13 121.99(11)
C17 C18 H18 119.0
C13 C18 H18 119.0
O5 C19 H19A 109.5
O5 C19 H19B 109.5
H19A C19 H19B 109.5
O5 C19 H19C 109.5
H19A C19 H19C 109.5
H19B C19 H19C 109.5

loop_
_geom_bond_atom_site_label_1
_geom_bond_atom_site_label_2
_geom_bond_distance
Cl1 C1 1.7343(11)
P1 O2 1.4683(8)
P1 O4 1.5528(9)
P1 O3 1.5605(8)
P1 C4 1.8677(10)
O1 C5 1.2284(12)
O3 C10 1.4503(14)
O4 C11 1.4394(15)
O5 C16 1.3701(15)
O5 C19 1.420(2)
F1 C9 1.3431(13)
F2 C9 1.3364(13)
F3 C9 1.3296(14)
N1 C5 1.3674(13)
N1 C4 1.4486(13)
N1 H1N 0.87(2)
N2 C5 1.3775(13)
N2 C6 1.4002(13)
N2 C12 1.4674(14)
C1 C8 1.3793(17)
C1 C2 1.3810(15)
C2 C3 1.3939(13)
C2 H2 0.9400
C3 C6 1.4014(13)
C3 C4 1.5158(13)
C4 C9 1.5457(14)
C6 C7 1.4003(14)
C7 C8 1.3859(17)
C7 H7 0.9400
C8 H8 0.9400
C10 H10A 0.9700
C10 H10B 0.9700
C10 H10C 0.9700
C11 H11A 0.9700
C11 H11B 0.9700
C11 H11C 0.9700
C12 C13 1.5169(15)
C12 H12A 0.9800
C12 H12B 0.9800
C13 C14 1.3902(16)
C13 C18 1.3908(14)
C14 C15 1.3844(18)
C14 H14 0.9400
C15 C16 1.3874(18)
C15 H15 0.9400
C16 C17 1.3847(17)
C17 C18 1.3896(16)
C17 H17 0.9400
C18 H18 0.9400
C19 H19A 0.9700
C19 H19B 0.9700
C19 H19C 0.9700

loop_
_geom_hbond_atom_site_label_D
_geom_hbond_atom_site_label_H
_geom_hbond_atom_site_label_A
_geom_hbond_distance_DH
_geom_hbond_distance_HA
_geom_hbond_distance_DA
_geom_hbond_angle_DHA
_geom_hbond_site_symmetry_A
N1 H1N O3 0.87(2) 2.461(19) 2.8587(12) 108.6(15) .
N1 H1N O2 0.87(2) 2.01(2) 2.8631(12) 166.2(18) 4_445
C2 H2 O4 0.94 2.55 3.2582(14) 131.9 .
C10 H10A O2 0.97 2.55 2.9803(15) 106.9 .
C10 H10B O2 0.97 2.51 3.1640(15) 124.3 4_445
C11 H11C O1 0.97 2.34 3.1608(17) 141.5 4_545
C12 H12A O1 0.98 2.30 2.6919(16) 102.5 .
C14 H14 F1 0.94 2.51 3.4488(15) 176.4 .
C14 H14 N2 0.94 2.53 2.8778(16) 102.2 .

loop_
_geom_torsion_atom_site_label_1
_geom_torsion_atom_site_label_2
_geom_torsion_atom_site_label_3
_geom_torsion_atom_site_label_4
_geom_torsion
O2 P1 O3 C10 -3.08(11)
O4 P1 O3 C10 -133.57(10)
C4 P1 O3 C10 117.28(9)
O2 P1 O4 C11 -115.82(13)
O3 P1 O4 C11 14.45(14)
C4 P1 O4 C11 124.47(12)
C8 C1 C2 C3 1.96(17)
Cl1 C1 C2 C3 -177.75(8)
C1 C2 C3 C6 -0.07(15)
C1 C2 C3 C4 -179.39(9)
C5 N1 C4 C3 -28.86(13)
C5 N1 C4 C9 90.34(11)
C5 N1 C4 P1 -148.36(9)
C2 C3 C4 N1 -160.15(9)
C6 C3 C4 N1 20.52(12)
C2 C3 C4 C9 80.97(11)
C6 C3 C4 C9 -98.35(10)
C2 C3 C4 P1 -43.86(11)
C6 C3 C4 P1 136.82(8)
O2 P1 C4 N1 81.67(7)
O4 P1 C4 N1 -154.11(7)
O3 P1 C4 N1 -42.83(7)
O2 P1 C4 C3 -37.30(8)
O4 P1 C4 C3 86.92(7)
O3 P1 C4 C3 -161.80(7)
O2 P1 C4 C9 -159.91(7)
O4 P1 C4 C9 -35.70(8)
O3 P1 C4 C9 75.58(8)
C4 N1 C5 O1 -163.15(10)
C4 N1 C5 N2 18.60(15)
C6 N2 C5 O1 -176.00(10)
C12 N2 C5 O1 -1.55(15)
C6 N2 C5 N1 2.22(14)
C12 N2 C5 N1 176.67(9)
C5 N2 C6 C7 170.04(10)
C12 N2 C6 C7 -4.12(15)
C5 N2 C6 C3 -8.72(14)
C12 N2 C6 C3 177.12(9)
C2 C3 C6 N2 176.64(9)
C4 C3 C6 N2 -4.03(14)
C2 C3 C6 C7 -2.15(15)
C4 C3 C6 C7 177.18(9)
N2 C6 C7 C8 -176.19(10)
C3 C6 C7 C8 2.59(17)
C2 C1 C8 C7 -1.54(18)
Cl1 C1 C8 C7 178.16(9)
C6 C7 C8 C1 -0.76(18)
N1 C4 C9 F3 -172.80(9)
C3 C4 C9 F3 -53.04(12)
P1 C4 C9 F3 70.52(11)
N1 C4 C9 F2 65.31(11)
C3 C4 C9 F2 -174.93(8)
P1 C4 C9 F2 -51.37(10)
N1 C4 C9 F1 -53.15(11)
C3 C4 C9 F1 66.61(11)
P1 C4 C9 F1 -169.83(7)
C5 N2 C12 C13 96.23(11)
C6 N2 C12 C13 -89.29(12)
N2 C12 C13 C14 -8.05(16)
N2 C12 C13 C18 174.98(10)
C18 C13 C14 C15 -0.14(19)
C12 C13 C14 C15 -177.15(13)
C13 C14 C15 C16 -0.4(2)
C19 O5 C16 C17 -3.01(19)
C19 O5 C16 C15 176.61(13)
C14 C15 C16 O5 -178.87(14)
C14 C15 C16 C17 0.8(2)
O5 C16 C17 C18 178.94(12)
C15 C16 C17 C18 -0.67(18)
C16 C17 C18 C13 0.16(17)
C14 C13 C18 C17 0.25(17)
C12 C13 C18 C17 177.38(10)
